data_4344065
loop_
_publ_author_name
'Brown, Tristan R.'
'Dolinar, Brian S.'
'Hillard, Elizabeth A.'
'Cl\'erac, Rodolphe'
'Berry, John F.'

_publ_section_title
;
 Electronic Structure of Ru2(II,II) Oxypyridinates: Synthetic, Structural,
 and Theoretical Insights into Axial Ligand Binding.
;
_journal_issue 17
_journal_name_full 'Inorganic chemistry'
_journal_page_first 8571
_journal_page_last 8589
_journal_paper_doi 10.1021/acs.inorgchem.5b01241
_journal_volume 54
_journal_year 2015
_chemical_formula_moiety 'C25 H17 Cl4 N5 O4 Ru2'
_chemical_formula_sum 'C25 H17 Cl4 N5 O4 Ru2'
_chemical_formula_weight 795.38
_space_group_crystal_system monoclinic
_space_group_IT_number 15
_space_group_name_Hall '-C 2yc'
_space_group_name_H-M_alt 'C 1 2/c 1'
_symmetry_space_group_name_Hall '-C 2yc'
_symmetry_space_group_name_H-M 'C 1 2/c 1'
_atom_sites_solution_hydrogens geom
_atom_sites_solution_primary direct
_cell_angle_alpha 90
_cell_angle_beta 107.8400(10)
_cell_angle_gamma 90
_cell_formula_units_Z 4
_cell_length_a 16.5485(5)
_cell_length_b 12.1926(4)
_cell_length_c 13.7919(4)
_cell_measurement_reflns_used 9976
_cell_measurement_temperature 100.0
_cell_measurement_theta_max 30.52
_cell_measurement_theta_min 2.37
_cell_volume 2648.97(14)
_computing_cell_refinement 'SAINT v7.68A (Bruker, 2009)'
_computing_data_collection 'APEX2 Ver. 2013.2-0 (Bruker-AXS, 2013)'
_computing_data_reduction 'SAINT v7.68A (Bruker, 2009)'
_computing_molecular_graphics 'Olex2 (Dolomanov et al., 2009)'
_computing_publication_material 'Olex2 (Dolomanov et al., 2009)'
_computing_structure_refinement 'ShelXL (Sheldrick, 2008)'
_computing_structure_solution 'ShelXS (Sheldrick, 2008)'
_diffrn_ambient_temperature 100.0
_diffrn_detector_area_resol_mean 7.9
_diffrn_detector_type 'CCD area detector'
_diffrn_measured_fraction_theta_full 1.000
_diffrn_measured_fraction_theta_max 0.999
_diffrn_measurement_device 'three-circle diffractometer'
_diffrn_measurement_device_type 'Bruker APEX-II CCD'
_diffrn_measurement_method '\f and \w scans'
_diffrn_radiation_collimation 'focusing mirrors'
_diffrn_radiation_monochromator graphite
_diffrn_radiation_probe x-ray
_diffrn_radiation_type MoK\a
_diffrn_radiation_wavelength 0.71073
_diffrn_reflns_av_unetI/netI 0.0180
_diffrn_reflns_laue_measured_fraction_full 1.000
_diffrn_reflns_laue_measured_fraction_max 0.999
_diffrn_reflns_limit_h_max 22
_diffrn_reflns_limit_h_min -23
_diffrn_reflns_limit_k_max 17
_diffrn_reflns_limit_k_min 0
_diffrn_reflns_limit_l_max 19
_diffrn_reflns_limit_l_min 0
_diffrn_reflns_number 4102
_diffrn_reflns_point_group_measured_fraction_full 1.000
_diffrn_reflns_point_group_measured_fraction_max 0.999
_diffrn_reflns_theta_full 25.000
_diffrn_reflns_theta_max 30.533
_diffrn_reflns_theta_min 2.112
_diffrn_source 'microfocus sealed X-ray tube'
_diffrn_source_type 'Incoatec I\ms'
_diffrn_standards_number 0
_exptl_absorpt_coefficient_mu 1.588
_exptl_absorpt_correction_T_max 1
_exptl_absorpt_correction_T_min 0.363075
_exptl_absorpt_correction_type multi-scan
_exptl_absorpt_process_details
;
 TWINABS-2012/1 (Bruker,2012) was used for absorption correction.
 
For component 1:
 wR2(int) was 0.0580 before and 0.0426 after correction.
 The Ratio of minimum to maximum transmission is 0.84.
 The \l/2 correction factor is Not present

Final HKLF 4 output contains 72448 reflections, Rint = 0.0358
 (37211 with I > 3sig(I), Rint = 0.0324)
;
_exptl_crystal_colour orange
_exptl_crystal_colour_primary orange
_exptl_crystal_density_diffrn 1.994
_exptl_crystal_density_method 'not measured'
_exptl_crystal_description block
_exptl_crystal_F_000 1560
_exptl_crystal_size_max 0.184
_exptl_crystal_size_mid 0.118
_exptl_crystal_size_min 0.094
_refine_diff_density_max 1.616
_refine_diff_density_min -0.911
_refine_diff_density_rms 0.088
_refine_ls_extinction_method none
_refine_ls_goodness_of_fit_ref 1.099
_refine_ls_hydrogen_treatment constr
_refine_ls_matrix_type full
_refine_ls_number_parameters 184
_refine_ls_number_reflns 4102
_refine_ls_number_restraints 0
_refine_ls_restrained_S_all 1.099
_refine_ls_R_factor_all 0.0231
_refine_ls_R_factor_gt 0.0213
_refine_ls_shift/su_max 0.002
_refine_ls_shift/su_mean 0.000
_refine_ls_structure_factor_coef Fsqd
_refine_ls_weighting_details 'w=1/[\s^2^(Fo^2^)+(0.0181P)^2^+6.9044P] where P=(Fo^2^+2Fc^2^)/3'
_refine_ls_weighting_scheme calc
_refine_ls_wR_factor_gt 0.0534
_refine_ls_wR_factor_ref 0.0544
_reflns_Friedel_coverage 0.000
_reflns_number_gt 3863
_reflns_number_total 4102
_reflns_threshold_expression 'I > 2\s(I)'
_cod_data_source_file ic5b01241_si_002.cif
_cod_data_source_block berry339
_cod_depositor_comments 'Adding full bibliography for 4344062--4344067.cif.'
_cod_database_code 4344065
_shelx_space_group_comment
;
The symmetry employed for this shelxl refinement is uniquely defined
by the following loop, which should always be used as a source of
symmetry information in preference to the above space-group names.
They are only intended as comments.
;
_shelx_estimated_absorpt_t_max 0.865
_shelx_estimated_absorpt_t_min 0.759
_olex2_refinement_description
;
1. Fixed Uiso
 At 1.2 times of:
  All C(H) groups
2.a Aromatic/amide H refined with riding coordinates:
 C2(H2), C3(H3), C4(H4), C7(H7), C8(H8), C9(H9), C11(H11), C12(H12), C13(H13)
;
_olex2_submission_special_instructions 'No special instructions were received'

loop_
_space_group_symop_operation_xyz
'x, y, z'
'-x, y, -z+1/2'
'x+1/2, y+1/2, z'
'-x+1/2, y+1/2, -z+1/2'
'-x, -y, -z'
'x, -y, z-1/2'
'-x+1/2, -y+1/2, -z'
'x+1/2, -y+1/2, z-1/2'

loop_
_atom_site_label
_atom_site_type_symbol
_atom_site_fract_x
_atom_site_fract_y
_atom_site_fract_z
_atom_site_U_iso_or_equiv
_atom_site_adp_type
_atom_site_occupancy
_atom_site_site_symmetry_order
_atom_site_calc_flag
_atom_site_refinement_flags_posn
_atom_site_refinement_flags_adp
_atom_site_refinement_flags_occupancy
Ru1 Ru 0.5000 0.94087(2) 0.2500 0.01305(5) Uani 1 2 d S T P
Ru2 Ru 0.5000 0.75512(2) 0.2500 0.01036(5) Uani 1 2 d S T P
Cl1 Cl 0.57230(3) 0.56332(3) 0.12088(3) 0.01906(8) Uani 1 1 d . . .
Cl2 Cl 0.63381(3) 0.56380(3) 0.38468(3) 0.01720(8) Uani 1 1 d . . .
O1 O 0.62430(8) 0.94074(10) 0.25175(10) 0.0172(2) Uani 1 1 d . . .
O2 O 0.53650(8) 0.94172(10) 0.40506(10) 0.0170(2) Uani 1 1 d . . .
N1 N 0.60526(9) 0.76267(11) 0.19363(11) 0.0129(2) Uani 1 1 d . . .
N2 N 0.58146(9) 0.76329(11) 0.40165(10) 0.0126(2) Uani 1 1 d . . .
N3 N 0.5000 1.12407(18) 0.2500 0.0171(4) Uani 1 2 d S T P
C1 C 0.64973(10) 0.86004(14) 0.20864(13) 0.0151(3) Uani 1 1 d . . .
C2 C 0.72303(11) 0.87074(16) 0.17685(14) 0.0196(3) Uani 1 1 d . . .
H2 H 0.7543 0.9374 0.1887 0.024 Uiso 1 1 calc R . .
C3 C 0.74894(12) 0.78544(17) 0.12916(15) 0.0220(4) Uani 1 1 d . . .
H3 H 0.7981 0.7929 0.1079 0.026 Uiso 1 1 calc R . .
C4 C 0.70301(12) 0.68723(17) 0.11162(14) 0.0205(3) Uani 1 1 d . . .
H4 H 0.7197 0.6270 0.0784 0.025 Uiso 1 1 calc R . .
C5 C 0.63285(10) 0.68186(14) 0.14458(12) 0.0150(3) Uani 1 1 d . . .
C6 C 0.58117(11) 0.86033(14) 0.45267(13) 0.0145(3) Uani 1 1 d . . .
C7 C 0.62861(12) 0.87029(15) 0.55661(13) 0.0186(3) Uani 1 1 d . . .
H7 H 0.6267 0.9365 0.5922 0.022 Uiso 1 1 calc R . .
C8 C 0.67718(12) 0.78465(16) 0.60580(13) 0.0204(3) Uani 1 1 d . . .
H8 H 0.7090 0.7915 0.6757 0.024 Uiso 1 1 calc R . .
C9 C 0.68044(11) 0.68659(15) 0.55382(13) 0.0182(3) Uani 1 1 d . . .
H9 H 0.7147 0.6266 0.5863 0.022 Uiso 1 1 calc R . .
C10 C 0.63162(10) 0.68199(14) 0.45375(13) 0.0141(3) Uani 1 1 d . . .
C11 C 0.52190(11) 1.17979(15) 0.33816(14) 0.0195(3) Uani 1 1 d . . .
H11 H 0.5380 1.1402 0.4005 0.023 Uiso 1 1 calc R . .
C12 C 0.52169(12) 1.29342(15) 0.34097(15) 0.0212(3) Uani 1 1 d . . .
H12 H 0.5362 1.3313 0.4042 0.025 Uiso 1 1 calc R . .
C13 C 0.5000 1.3507(2) 0.2500 0.0212(5) Uani 1 2 d S T P
H13 H 0.5000 1.4286 0.2500 0.025 Uiso 1 2 calc RS T P

loop_
_atom_site_aniso_label
_atom_site_aniso_U_11
_atom_site_aniso_U_22
_atom_site_aniso_U_33
_atom_site_aniso_U_23
_atom_site_aniso_U_13
_atom_site_aniso_U_12
Ru1 0.01433(8) 0.01062(8) 0.01351(9) 0.000 0.00326(6) 0.000
Ru2 0.01034(8) 0.01054(8) 0.01018(8) 0.000 0.00309(6) 0.000
Cl1 0.02018(19) 0.01726(18) 0.02110(19) -0.00398(14) 0.00834(16) -0.00111(14)
Cl2 0.01744(17) 0.01495(17) 0.01840(18) -0.00098(13) 0.00426(14) 0.00237(13)
O1 0.0169(6) 0.0146(6) 0.0205(6) 0.0002(4) 0.0061(5) -0.0017(4)
O2 0.0211(6) 0.0136(6) 0.0146(5) -0.0005(4) 0.0032(5) 0.0016(4)
N1 0.0114(6) 0.0145(6) 0.0129(6) 0.0008(5) 0.0036(5) -0.0001(5)
N2 0.0128(6) 0.0130(6) 0.0116(6) -0.0003(5) 0.0030(5) -0.0007(5)
N3 0.0155(9) 0.0153(9) 0.0202(10) 0.000 0.0049(8) 0.000
C1 0.0130(7) 0.0171(7) 0.0144(7) 0.0034(6) 0.0030(6) -0.0014(5)
C2 0.0147(7) 0.0232(8) 0.0210(8) 0.0053(7) 0.0054(6) -0.0033(6)
C3 0.0165(8) 0.0317(10) 0.0204(8) 0.0046(7) 0.0093(7) -0.0006(7)
C4 0.0180(8) 0.0281(9) 0.0177(8) -0.0006(7) 0.0089(6) 0.0016(7)
C5 0.0145(7) 0.0174(7) 0.0129(7) 0.0006(6) 0.0039(6) 0.0002(6)
C6 0.0156(7) 0.0145(7) 0.0136(7) -0.0011(6) 0.0046(6) -0.0018(5)
C7 0.0217(8) 0.0184(8) 0.0141(7) -0.0034(6) 0.0031(6) -0.0031(6)
C8 0.0213(8) 0.0231(8) 0.0134(7) -0.0004(6) 0.0004(6) -0.0038(6)
C9 0.0177(8) 0.0195(8) 0.0148(7) 0.0023(6) 0.0010(6) -0.0003(6)
C10 0.0131(7) 0.0146(7) 0.0142(7) -0.0005(6) 0.0034(6) -0.0008(5)
C11 0.0201(8) 0.0167(8) 0.0206(8) -0.0004(6) 0.0047(7) 0.0000(6)
C12 0.0229(8) 0.0167(8) 0.0230(8) -0.0038(7) 0.0055(7) -0.0013(6)
C13 0.0179(11) 0.0160(11) 0.0285(13) 0.000 0.0054(10) 0.000

loop_
_atom_type_symbol
_atom_type_description
_atom_type_scat_dispersion_real
_atom_type_scat_dispersion_imag
_atom_type_scat_source
C C 0.0033 0.0016 'International Tables Vol C Tables 4.2.6.8 and 6.1.1.4'
H H 0.0000 0.0000 'International Tables Vol C Tables 4.2.6.8 and 6.1.1.4'
Cl Cl 0.1484 0.1585 'International Tables Vol C Tables 4.2.6.8 and 6.1.1.4'
N N 0.0061 0.0033 'International Tables Vol C Tables 4.2.6.8 and 6.1.1.4'
O O 0.0106 0.0060 'International Tables Vol C Tables 4.2.6.8 and 6.1.1.4'
Ru Ru -1.2594 0.8363 'International Tables Vol C Tables 4.2.6.8 and 6.1.1.4'

loop_
_geom_angle_atom_site_label_1
_geom_angle_atom_site_label_2
_geom_angle_atom_site_label_3
_geom_angle
_geom_angle_site_symmetry_1
_geom_angle_site_symmetry_3
O1 Ru1 Ru2 89.95(3) . .
O1 Ru1 Ru2 89.96(3) 2_655 .
O1 Ru1 O1 179.91(7) 2_655 .
O1 Ru1 N3 90.04(3) 2_655 .
O1 Ru1 N3 90.05(3) . .
O2 Ru1 Ru2 90.29(3) . .
O2 Ru1 Ru2 90.29(3) 2_655 .
O2 Ru1 O1 90.80(5) 2_655 2_655
O2 Ru1 O1 89.20(5) 2_655 .
O2 Ru1 O1 90.80(5) . .
O2 Ru1 O1 89.20(5) . 2_655
O2 Ru1 O2 179.42(7) . 2_655
O2 Ru1 N3 89.71(3) . .
O2 Ru1 N3 89.71(3) 2_655 .
N3 Ru1 Ru2 180.0 . .
N1 Ru2 Ru1 87.50(4) 2_655 .
N1 Ru2 Ru1 87.51(4) . .
N1 Ru2 N1 175.01(8) . 2_655
N2 Ru2 Ru1 87.30(4) 2_655 .
N2 Ru2 Ru1 87.30(4) . .
N2 Ru2 N1 88.95(5) . 2_655
N2 Ru2 N1 88.95(5) 2_655 .
N2 Ru2 N1 90.82(5) . .
N2 Ru2 N1 90.82(5) 2_655 2_655
N2 Ru2 N2 174.60(8) 2_655 .
C1 O1 Ru1 117.70(11) . .
C6 O2 Ru1 118.03(11) . .
C1 N1 Ru2 116.36(11) . .
C5 N1 Ru2 126.49(11) . .
C5 N1 C1 117.16(14) . .
C6 N2 Ru2 116.41(11) . .
C10 N2 Ru2 126.40(11) . .
C10 N2 C6 117.17(14) . .
C11 N3 Ru1 120.41(11) . .
C11 N3 Ru1 120.41(11) 2_655 .
C11 N3 C11 119.2(2) 2_655 .
O1 C1 N1 119.56(15) . .
O1 C1 C2 120.36(16) . .
N1 C1 C2 120.07(16) . .
C1 C2 H2 119.9 . .
C3 C2 C1 120.21(17) . .
C3 C2 H2 119.9 . .
C2 C3 H3 120.0 . .
C2 C3 C4 120.02(16) . .
C4 C3 H3 120.0 . .
C3 C4 H4 121.5 . .
C5 C4 C3 116.97(17) . .
C5 C4 H4 121.5 . .
N1 C5 Cl1 115.99(12) . .
N1 C5 C4 125.52(17) . .
C4 C5 Cl1 118.48(14) . .
O2 C6 N2 119.45(15) . .
O2 C6 C7 120.25(15) . .
N2 C6 C7 120.29(15) . .
C6 C7 H7 120.1 . .
C8 C7 C6 119.87(16) . .
C8 C7 H7 120.1 . .
C7 C8 H8 119.8 . .
C7 C8 C9 120.45(16) . .
C9 C8 H8 119.8 . .
C8 C9 H9 121.7 . .
C10 C9 C8 116.51(16) . .
C10 C9 H9 121.7 . .
N2 C10 Cl2 115.52(12) . .
N2 C10 C9 125.64(16) . .
C9 C10 Cl2 118.83(13) . .
N3 C11 H11 119.0 . .
N3 C11 C12 121.94(18) . .
C12 C11 H11 119.0 . .
C11 C12 H12 120.6 . .
C13 C12 C11 118.76(18) . .
C13 C12 H12 120.6 . .
C12 C13 C12 119.4(2) . 2_655
C12 C13 H13 120.3 . .
C12 C13 H13 120.3 2_655 .

loop_
_geom_bond_atom_site_label_1
_geom_bond_atom_site_label_2
_geom_bond_distance
_geom_bond_site_symmetry_2
Ru1 Ru2 2.2648(3) .
Ru1 O1 2.0497(13) 2_655
Ru1 O1 2.0498(13) .
Ru1 O2 2.0363(13) .
Ru1 O2 2.0363(13) 2_655
Ru1 N3 2.234(2) .
Ru2 N1 2.1159(14) .
Ru2 N1 2.1159(14) 2_655
Ru2 N2 2.1153(14) 2_655
Ru2 N2 2.1153(14) .
Cl1 C5 1.7318(18) .
Cl2 C10 1.7340(17) .
O1 C1 1.285(2) .
O2 C6 1.290(2) .
N1 C1 1.379(2) .
N1 C5 1.351(2) .
N2 C6 1.377(2) .
N2 C10 1.350(2) .
N3 C11 1.342(2) 2_655
N3 C11 1.342(2) .
C1 C2 1.416(2) .
C2 H2 0.9500 .
C2 C3 1.368(3) .
C3 H3 0.9500 .
C3 C4 1.399(3) .
C4 H4 0.9500 .
C4 C5 1.372(2) .
C6 C7 1.413(2) .
C7 H7 0.9500 .
C7 C8 1.365(3) .
C8 H8 0.9500 .
C8 C9 1.404(3) .
C9 H9 0.9500 .
C9 C10 1.370(2) .
C11 H11 0.9500 .
C11 C12 1.386(3) .
C12 H12 0.9500 .
C12 C13 1.383(2) .
C13 C12 1.384(2) 2_655
C13 H13 0.9500 .

loop_
_geom_torsion_atom_site_label_1
_geom_torsion_atom_site_label_2
_geom_torsion_atom_site_label_3
_geom_torsion_atom_site_label_4
_geom_torsion
_geom_torsion_site_symmetry_1
_geom_torsion_site_symmetry_4
Ru1 Ru2 N1 C1 19.88(11) . .
Ru1 Ru2 N1 C5 -160.05(13) . .
Ru1 Ru2 N2 C6 20.49(11) . .
Ru1 Ru2 N2 C10 -161.44(13) . .
Ru1 O1 C1 N1 -21.2(2) . .
Ru1 O1 C1 C2 158.90(13) . .
Ru1 O2 C6 N2 -19.2(2) . .
Ru1 O2 C6 C7 161.47(13) . .
Ru1 N3 C11 C12 -179.27(13) . .
Ru2 Ru1 O1 C1 30.21(12) . .
Ru2 Ru1 O2 C6 29.07(12) . .
Ru2 N1 C1 O1 -2.3(2) . .
Ru2 N1 C1 C2 177.55(12) . .
Ru2 N1 C5 Cl1 3.28(19) . .
Ru2 N1 C5 C4 -177.70(14) . .
Ru2 N2 C6 O2 -4.1(2) . .
Ru2 N2 C6 C7 175.15(13) . .
Ru2 N2 C10 Cl2 4.90(19) . .
Ru2 N2 C10 C9 -176.10(13) . .
O1 Ru1 Ru2 N1 -21.13(5) 2_655 2_655
O1 Ru1 Ru2 N1 158.87(5) 2_655 .
O1 Ru1 Ru2 N1 -21.14(5) . .
O1 Ru1 Ru2 N1 158.87(5) . 2_655
O1 Ru1 Ru2 N2 69.80(5) . .
O1 Ru1 Ru2 N2 69.80(5) 2_655 2_655
O1 Ru1 Ru2 N2 -110.20(5) . 2_655
O1 Ru1 Ru2 N2 -110.20(5) 2_655 .
O1 Ru1 O2 C6 -60.89(12) . .
O1 Ru1 O2 C6 119.02(12) 2_655 .
O1 Ru1 N3 C11 -89.86(10) 2_655 2_655
O1 Ru1 N3 C11 90.14(10) 2_655 .
O1 Ru1 N3 C11 90.14(10) . 2_655
O1 Ru1 N3 C11 -89.86(10) . .
O1 C1 C2 C3 -178.69(17) . .
O2 Ru1 Ru2 N1 68.07(5) . 2_655
O2 Ru1 Ru2 N1 68.07(5) 2_655 .
O2 Ru1 Ru2 N1 -111.93(5) 2_655 2_655
O2 Ru1 Ru2 N1 -111.93(5) . .
O2 Ru1 Ru2 N2 -20.99(5) 2_655 2_655
O2 Ru1 Ru2 N2 159.01(5) . 2_655
O2 Ru1 Ru2 N2 -20.99(5) . .
O2 Ru1 Ru2 N2 159.01(5) 2_655 .
O2 Ru1 O1 C1 120.50(12) . .
O2 Ru1 O1 C1 -60.08(12) 2_655 .
O2 Ru1 N3 C11 0.94(10) . .
O2 Ru1 N3 C11 0.94(10) 2_655 2_655
O2 Ru1 N3 C11 -179.06(10) 2_655 .
O2 Ru1 N3 C11 -179.06(10) . 2_655
O2 C6 C7 C8 -178.53(17) . .
N1 Ru2 N2 C6 -67.06(12) 2_655 .
N1 Ru2 N2 C6 107.96(12) . .
N1 Ru2 N2 C10 -73.97(14) . .
N1 Ru2 N2 C10 111.01(14) 2_655 .
N1 C1 C2 C3 1.4(3) . .
N2 Ru2 N1 C1 -67.38(12) . .
N2 Ru2 N1 C1 107.22(12) 2_655 .
N2 Ru2 N1 C5 112.69(14) . .
N2 Ru2 N1 C5 -72.70(14) 2_655 .
N2 C6 C7 C8 2.2(3) . .
N3 Ru1 O1 C1 -149.79(12) . .
N3 Ru1 O2 C6 -150.93(12) . .
N3 C11 C12 C13 -1.4(3) . .
C1 N1 C5 Cl1 -176.65(12) . .
C1 N1 C5 C4 2.4(2) . .
C1 C2 C3 C4 0.0(3) . .
C2 C3 C4 C5 -0.3(3) . .
C3 C4 C5 Cl1 178.03(14) . .
C3 C4 C5 N1 -1.0(3) . .
C5 N1 C1 O1 177.60(15) . .
C5 N1 C1 C2 -2.5(2) . .
C6 N2 C10 Cl2 -177.04(12) . .
C6 N2 C10 C9 2.0(2) . .
C6 C7 C8 C9 0.1(3) . .
C7 C8 C9 C10 -1.2(3) . .
C8 C9 C10 Cl2 179.18(13) . .
C8 C9 C10 N2 0.2(3) . .
C10 N2 C6 O2 177.62(15) . .
C10 N2 C6 C7 -3.1(2) . .
C11 N3 C11 C12 0.74(13) 2_655 .
C11 C12 C13 C12 0.69(12) . 2_655
